data_4344139
loop_
_publ_author_name
'Roces, L.'
'Khainakov, S.A.'
'Garcia-Granda, S.'
'Pertierra, P.'
'Garcia, J.R.'
'Salvado, M.A.'

_publ_section_title
;
 Hydrothermal synthesis and X-ray powder structure determination of a
 novel layered tin(IV) phosphate, Sn (H P O4)2 * (N H3)0.4 (H2 O)0.6
;
_journal_name_full 'Inorganic Chemistry Communications'
_journal_page_first 685
_journal_page_last 689
_journal_volume 5
_journal_year 2002
_chemical_formula_sum 'H4.4 N0.4 O8.6 P2 Sn'
_chemical_name_systematic '(Sn (H P O4)2) (N H3)0.4 (H2 O)0.6'
_space_group_IT_number 148
_symmetry_space_group_name_Hall '-R 3'
_symmetry_space_group_name_H-M 'R -3 :H'
_cell_angle_alpha 90
_cell_angle_beta 90
_cell_angle_gamma 120
_cell_formula_units_Z 3
_cell_length_a 4.9751
_cell_length_b 4.9751
_cell_length_c 22.5983
_cell_volume 484.407
_citation_journal_id_ASTM ICCOFP
_cod_data_source_file Roces_ICCOFP_2002_1929.cif
_cod_data_source_block H4.4N0.4O8.6P2Sn1
_cod_original_cell_volume 484.4066
_cod_original_formula_sum 'H4.4 N0.4 O8.6 P2 Sn1'
_cod_database_code 4344139

loop_
_symmetry_equiv_pos_as_xyz
x,y,z
-y,x-y,z
-x+y,-x,z
-x,-y,-z
y,-x+y,-z
x-y,x,-z
x+2/3,y+1/3,z+1/3
-y+2/3,x-y+1/3,z+1/3
-x+y+2/3,-x+1/3,z+1/3
-x+2/3,-y+1/3,-z+1/3
y+2/3,-x+y+1/3,-z+1/3
x-y+2/3,x+1/3,-z+1/3
x+1/3,y+2/3,z+2/3
-y+1/3,x-y+2/3,z+2/3
-x+y+1/3,-x+2/3,z+2/3
-x+1/3,-y+2/3,-z+2/3
y+1/3,-x+y+2/3,-z+2/3
x-y+1/3,x+2/3,-z+2/3

loop_
_atom_site_label
_atom_site_type_symbol
_atom_site_fract_x
_atom_site_fract_y
_atom_site_fract_z
_atom_site_occupancy
_atom_site_U_iso_or_equiv
Sn1 Sn+4 0 0 0 1 0.0
O2 O-2 0.2841 0.9312 0.9466 1 0.0
P1 P+5 0 0 0.2599 1 0.0
N1 N-3 0 0 0.5 0.4 0.0
O3 O-2 0 0 0.5 0.6 0.0
O1 O-2 0 0 0.1942 1 0.0
